data_4131031
loop_
_publ_author_name
'Liu, Qi'
'Cong, Hengjiang'
'Deng, Hexiang'

_publ_section_title
;
 Deciphering the Spatial Arrangement of Metals and Correlation to
 Reactivity in Multivariate Metal-Organic Frameworks.
;
_journal_issue 42
_journal_name_full 'Journal of the American Chemical Society'
_journal_page_first 13822
_journal_page_last 13825
_journal_paper_doi 10.1021/jacs.6b08724
_journal_volume 138
_journal_year 2016
_chemical_formula_moiety 'C144 H72 Co3 Fe6 N12 O35, 4(O0.50)'
_chemical_formula_sum 'C144 H72 Co3 Fe6 N12 O37'
_chemical_formula_weight 3074.02
_space_group_crystal_system hexagonal
_space_group_IT_number 191
_space_group_name_Hall '-P 6 2'
_space_group_name_H-M_alt 'P 6/m m m'
_atom_sites_solution_hydrogens geom
_atom_sites_solution_primary direct
_atom_sites_solution_secondary difmap
_audit_creation_method SHELXL-2014/7
_cell_angle_alpha 90
_cell_angle_beta 90
_cell_angle_gamma 120
_cell_formula_units_Z 1
_cell_length_a 31.350(2)
_cell_length_b 31.350(2)
_cell_length_c 16.9103(11)
_cell_measurement_reflns_used 2317
_cell_measurement_temperature 296(2)
_cell_measurement_theta_max 38.86
_cell_measurement_theta_min 2.82
_cell_volume 14393.2(16)
_computing_cell_refinement 'Bruker SAINT'
_computing_data_collection 'Bruker APEX2'
_computing_data_reduction 'Bruker SAINT'
_computing_molecular_graphics 'Bruker SHELXTL'
_computing_publication_material 'Bruker SHELXTL'
_computing_structure_refinement 'SHELXL-2014/6 (Sheldrick, 2014)'
_computing_structure_solution 'SHELXS-97 (Sheldrick 2008)'
_diffrn_ambient_temperature 296(2)
_diffrn_measured_fraction_theta_full 0.973
_diffrn_measured_fraction_theta_max 0.973
_diffrn_measurement_device_type 'Bruker Kappa APEX-Duo CCD'
_diffrn_measurement_method '\w scans'
_diffrn_radiation_monochromator 'Quazar multi-layer optics'
_diffrn_radiation_source 'Bruker I\muS'
_diffrn_radiation_type CuK\a
_diffrn_radiation_wavelength 1.54178
_diffrn_reflns_av_R_equivalents 0.1375
_diffrn_reflns_av_unetI/netI 0.0842
_diffrn_reflns_Laue_measured_fraction_full 0.973
_diffrn_reflns_Laue_measured_fraction_max 0.973
_diffrn_reflns_limit_h_max 28
_diffrn_reflns_limit_h_min -23
_diffrn_reflns_limit_k_max 24
_diffrn_reflns_limit_k_min -26
_diffrn_reflns_limit_l_max 15
_diffrn_reflns_limit_l_min -11
_diffrn_reflns_number 23710
_diffrn_reflns_point_group_measured_fraction_full 0.973
_diffrn_reflns_point_group_measured_fraction_max 0.973
_diffrn_reflns_theta_full 43.986
_diffrn_reflns_theta_max 43.986
_diffrn_reflns_theta_min 1.627
_exptl_absorpt_coefficient_mu 2.005
_exptl_absorpt_correction_T_max 0.7498
_exptl_absorpt_correction_T_min 0.4316
_exptl_absorpt_correction_type multi-scan
_exptl_absorpt_process_details 'SADABS-2014/4 (Bruker,2014)'
_exptl_crystal_colour black
_exptl_crystal_density_diffrn 0.355
_exptl_crystal_density_method 'not measured'
_exptl_crystal_description block
_exptl_crystal_F_000 1553
_exptl_crystal_size_max 0.060
_exptl_crystal_size_mid 0.040
_exptl_crystal_size_min 0.020
_refine_diff_density_max 0.872
_refine_diff_density_min -0.781
_refine_diff_density_rms 0.185
_refine_ls_extinction_method none
_refine_ls_goodness_of_fit_ref 1.708
_refine_ls_hydrogen_treatment constr
_refine_ls_matrix_type full
_refine_ls_number_parameters 105
_refine_ls_number_reflns 2113
_refine_ls_number_restraints 76
_refine_ls_restrained_S_all 1.713
_refine_ls_R_factor_all 0.2269
_refine_ls_R_factor_gt 0.1848
_refine_ls_shift/su_max 0.000
_refine_ls_shift/su_mean 0.000
_refine_ls_structure_factor_coef Fsqd
_refine_ls_weighting_details 'w=1/[\s^2^(Fo^2^)+(0.2000P)^2^] where P=(Fo^2^+2Fc^2^)/3'
_refine_ls_weighting_scheme calc
_refine_ls_wR_factor_gt 0.4234
_refine_ls_wR_factor_ref 0.4482
_reflns_Friedel_coverage 0.000
_reflns_number_gt 1453
_reflns_number_total 2113
_reflns_threshold_expression 'I > 2\s(I)'
_cod_data_source_file ja6b08724_si_010.cif
_cod_data_source_block I
_cod_original_cell_volume 14393(2)
_cod_database_code 4131031
_shelx_shelxl_version_number 2014/7
_shelx_space_group_comment
;
The symmetry employed for this shelxl refinement is uniquely defined
by the following loop, which should always be used as a source of
symmetry information in preference to the above space-group names.
They are only intended as comments.
;
_shelx_estimated_absorpt_t_min 0.889
_shelx_estimated_absorpt_t_max 0.961

loop_
_space_group_symop_operation_xyz
'x, y, z'
'-y, x-y, z'
'-x+y, -x, z'
'-x, -y, z'
'y, -x+y, z'
'x-y, x, z'
'y, x, -z'
'x-y, -y, -z'
'-x, -x+y, -z'
'-y, -x, -z'
'-x+y, y, -z'
'x, x-y, -z'
'-x, -y, -z'
'y, -x+y, -z'
'x-y, x, -z'
'x, y, -z'
'-y, x-y, -z'
'-x+y, -x, -z'
'-y, -x, z'
'-x+y, y, z'
'x, x-y, z'
'y, x, z'
'x-y, -y, z'
'-x, -x+y, z'

loop_
_atom_site_label
_atom_site_type_symbol
_atom_site_fract_x
_atom_site_fract_y
_atom_site_fract_z
_atom_site_U_iso_or_equiv
_atom_site_adp_type
_atom_site_occupancy
_atom_site_site_symmetry_order
_atom_site_calc_flag
_atom_site_refinement_flags_posn
_atom_site_refinement_flags_adp
_atom_site_refinement_flags_occupancy
Fe1 Fe 0.29796(7) 0.70204(7) 0.5000 0.0454(17) Uani 1 4 d S T P
Co1 Co 0.0000 0.4923(13) 0.0000 0.049(8) Uani 0.5 4 d S TU P
O1 O 0.3333 0.6667 0.5000 0.049(7) Uani 1 12 d S T P
C1 C 0.0400(7) 0.5200(4) 0.1656(10) 0.071(6) Uani 1 2 d S TU P
N1 N 0.0000 0.5000 0.1166(12) 0.068(6) Uani 1 4 d S TU P
C3 C 0.1027(8) 0.5513(4) 0.0646(10) 0.080(6) Uani 1 2 d S TU P
O3 O 0.2606(3) 0.7394(3) 0.5000 0.078(5) Uani 1 4 d S T P
N2 N 0.0741(7) 0.5370(3) 0.0000 0.074(7) Uani 1 4 d S T P
O2 O 0.2503(3) 0.6605(3) 0.4153(4) 0.068(3) Uani 1 1 d . . .
C2 C 0.0884(6) 0.5442(3) 0.1424(9) 0.073(6) Uani 1 2 d DS TU P
C4 C 0.0244(6) 0.5122(3) 0.2457(11) 0.092(7) Uani 1 2 d S TU P
H4 H 0.0447 0.5223 0.2900 0.110 Uiso 1 2 calc R U P
O4 O 0.0000 0.4298(10) 0.0000 0.042(8) Uani 0.5 4 d S TU P
C5 C 0.1535(9) 0.5768(4) 0.0391(10) 0.103(8) Uani 1 2 d S TU P
H5 H 0.1811 0.5906 0.0717 0.124 Uiso 1 2 calc R U P
O5 O 0.3333 0.6667 0.171(8) 0.35(6) Uiso 0.5 6 d S . P
C7 C 0.1459(6) 0.5353(5) 0.2362(8) 0.116(7) Uani 1 1 d D . .
H7 H 0.1344 0.5038 0.2158 0.140 Uiso 1 1 calc R U .
C6 C 0.1277(5) 0.5639(3) 0.2073(8) 0.082(7) Uani 1 2 d DS T P
C9 C 0.1979(6) 0.5990(3) 0.3239(9) 0.062(6) Uani 1 2 d DS T P
C8 C 0.1807(5) 0.5525(4) 0.2949(8) 0.105(6) Uani 1 1 d D . .
H8 H 0.1925 0.5327 0.3149 0.126 Uiso 1 1 calc R U .
C10 C 0.2359(7) 0.6179(3) 0.3897(10) 0.055(5) Uani 1 2 d S TU P

loop_
_atom_site_aniso_label
_atom_site_aniso_U_11
_atom_site_aniso_U_22
_atom_site_aniso_U_33
_atom_site_aniso_U_23
_atom_site_aniso_U_13
_atom_site_aniso_U_12
Fe1 0.057(2) 0.057(2) 0.017(2) 0.000 0.000 0.024(2)
Co1 0.048(4) 0.071(19) 0.020(3) 0.000 0.000 0.024(2)
O1 0.030(11) 0.030(11) 0.09(2) 0.000 0.000 0.015(6)
C1 0.052(12) 0.115(11) 0.024(11) 0.000(5) 0.000(9) 0.026(6)
N1 0.064(13) 0.097(12) 0.032(11) 0.000 0.000 0.032(6)
C3 0.054(12) 0.128(12) 0.032(12) -0.005(5) -0.009(10) 0.027(6)
O3 0.081(11) 0.081(11) 0.095(13) 0.000 0.000 0.056(12)
N2 0.025(14) 0.123(17) 0.042(16) 0.000 0.000 0.012(7)
O2 0.074(7) 0.075(7) 0.044(6) -0.019(5) -0.036(4) 0.028(6)
C2 0.052(12) 0.123(12) 0.019(10) -0.008(5) -0.017(10) 0.026(6)
C4 0.067(13) 0.137(13) 0.047(11) -0.003(4) -0.005(8) 0.034(6)
O4 0.013(13) 0.081(15) 0.010(12) 0.000 0.000 0.007(6)
C5 0.077(13) 0.150(13) 0.059(12) 0.000(5) -0.001(9) 0.039(6)
C7 0.130(15) 0.126(18) 0.097(13) -0.049(12) -0.053(13) 0.066(14)
C6 0.047(15) 0.122(18) 0.053(15) -0.001(6) -0.001(12) 0.024(8)
C9 0.038(13) 0.097(15) 0.031(12) -0.006(5) -0.013(9) 0.019(6)
C8 0.126(15) 0.093(14) 0.098(13) -0.051(11) -0.065(12) 0.056(12)
C10 0.057(12) 0.077(11) 0.024(10) 0.001(5) 0.002(9) 0.028(6)

loop_
_atom_type_symbol
_atom_type_description
_atom_type_scat_dispersion_real
_atom_type_scat_dispersion_imag
_atom_type_scat_source
C C 0.0181 0.0091 'International Tables Vol C Tables 4.2.6.8 and 6.1.1.4'
H H 0.0000 0.0000 'International Tables Vol C Tables 4.2.6.8 and 6.1.1.4'
N N 0.0311 0.0180 'International Tables Vol C Tables 4.2.6.8 and 6.1.1.4'
O O 0.0492 0.0322 'International Tables Vol C Tables 4.2.6.8 and 6.1.1.4'
Fe Fe -1.1336 3.1974 'International Tables Vol C Tables 4.2.6.8 and 6.1.1.4'
Co Co -2.3653 3.6143 'International Tables Vol C Tables 4.2.6.8 and 6.1.1.4'

loop_
_geom_angle_atom_site_label_1
_geom_angle_atom_site_label_2
_geom_angle_atom_site_label_3
_geom_angle
_geom_angle_site_symmetry_1
_geom_angle_site_symmetry_3
O1 Fe1 O2 94.8(3) . .
O1 Fe1 O2 94.8(3) . 10_666
O2 Fe1 O2 170.4(5) . 10_666
O1 Fe1 O2 94.8(3) . 19_665
O2 Fe1 O2 88.3(5) . 19_665
O2 Fe1 O2 90.9(5) 10_666 19_665
O1 Fe1 O2 94.8(3) . 16_556
O2 Fe1 O2 90.9(5) . 16_556
O2 Fe1 O2 88.3(5) 10_666 16_556
O2 Fe1 O2 170.5(5) 19_665 16_556
O1 Fe1 O3 180.00(12) . .
O2 Fe1 O3 85.2(3) . .
O2 Fe1 O3 85.2(3) 10_666 .
O2 Fe1 O3 85.2(3) 19_665 .
O2 Fe1 O3 85.2(3) 16_556 .
Co1 Co1 O4 180.000(10) 13_565 .
Co1 Co1 N1 83.0(12) 13_565 .
O4 Co1 N1 97.0(12) . .
Co1 Co1 N1 83.0(12) 13_565 13_565
O4 Co1 N1 97.0(12) . 13_565
N1 Co1 N1 166(2) . 13_565
Co1 Co1 N2 83.1(11) 13_565 .
O4 Co1 N2 96.9(12) . .
N1 Co1 N2 89.2(3) . .
N1 Co1 N2 89.2(3) 13_565 .
Co1 Co1 N2 83.1(12) 13_565 13_565
O4 Co1 N2 96.9(12) . 13_565
N1 Co1 N2 89.2(3) . 13_565
N1 Co1 N2 89.2(3) 13_565 13_565
N2 Co1 N2 166(2) . 13_565
Fe1 O1 Fe1 119.997(1) . 3_565
Fe1 O1 Fe1 120.0 . 2_665
Fe1 O1 Fe1 120.007(1) 3_565 2_665
N1 C1 C2 126.0(15) . .
N1 C1 C4 110.0(18) . .
C2 C1 C4 124.0(16) . .
C1 N1 C1 105(2) . 4_565
C1 N1 Co1 127.1(11) . .
C1 N1 Co1 127.1(11) 4_565 .
C1 N1 Co1 127.1(11) . 13_565
C1 N1 Co1 127.1(11) 4_565 13_565
Co1 N1 Co1 14(2) . 13_565
N2 C3 C2 128.2(18) . .
N2 C3 C5 108.0(17) . .
C2 C3 C5 123.8(16) . .
C3 N2 C3 109(2) . 16
C3 N2 Co1 125.1(11) . .
C3 N2 Co1 125.1(11) 16 .
C3 N2 Co1 125.1(11) . 13_565
C3 N2 Co1 125.1(11) 16 13_565
Co1 N2 Co1 14(2) . 13_565
C10 O2 Fe1 133.8(11) . .
C1 C2 C3 123.0(14) . .
C1 C2 C6 117.6(11) . .
C3 C2 C6 119.4(13) . .
C4 C4 C1 107.4(11) 4_565 .
C4 C4 H4 126.3 4_565 .
C1 C4 H4 126.3 . .
C5 C5 C3 107.3(10) 16 .
C5 C5 H5 126.3 16 .
C3 C5 H5 126.3 . .
C6 C7 C8 120.6(9) . .
C6 C7 H7 119.7 . .
C8 C7 H7 119.7 . .
C7 C6 C7 119.1(13) 21_565 .
C7 C6 C2 120.4(6) 21_565 .
C7 C6 C2 120.4(6) . .
C8 C9 C8 120.6(12) . 21_565
C8 C9 C10 119.7(6) . .
C8 C9 C10 119.7(6) 21_565 .
C9 C8 C7 119.5(9) . .
C9 C8 H8 120.2 . .
C7 C8 H8 120.2 . .
O2 C10 O2 124.5(18) . 21_565
O2 C10 C9 117.7(9) . .
O2 C10 C9 117.7(9) 21_565 .

loop_
_geom_bond_atom_site_label_1
_geom_bond_atom_site_label_2
_geom_bond_distance
_geom_bond_site_symmetry_2
Fe1 O1 1.921(4) .
Fe1 O2 2.009(8) .
Fe1 O2 2.009(8) 10_666
Fe1 O2 2.009(8) 19_665
Fe1 O2 2.009(8) 16_556
Fe1 O3 2.029(16) .
Co1 Co1 0.48(8) 13_565
Co1 O4 1.96(6) .
Co1 N1 1.99(2) .
Co1 N1 1.99(2) 13_565
Co1 N2 2.026(19) .
Co1 N2 2.026(19) 13_565
O1 Fe1 1.921(4) 3_565
O1 Fe1 1.921(4) 2_665
C1 N1 1.367(19) .
C1 C2 1.37(2) .
C1 C4 1.42(2) .
N1 C1 1.367(19) 4_565
N1 Co1 1.99(2) 13_565
C3 N2 1.341(19) .
C3 C2 1.37(2) .
C3 C5 1.45(2) .
N2 C3 1.341(19) 16
N2 Co1 2.026(19) 13_565
O2 C10 1.253(10) .
C2 C6 1.530(15) .
C4 C4 1.33(3) 4_565
C4 H4 0.9300 .
C5 C5 1.32(3) 16
C5 H5 0.9300 .
C7 C6 1.370(9) .
C7 C8 1.372(10) .
C7 H7 0.9300 .
C6 C7 1.370(9) 21_565
C9 C8 1.366(9) .
C9 C8 1.366(9) 21_565
C9 C10 1.52(2) .
C8 H8 0.9300 .
C10 O2 1.253(10) 21_565
